data_2219948
loop_
_publ_author_name
'Wang, Wei'
'Huang, Yong'
'Tang, Ning'

_publ_section_title <i>N</i>,<i>N</i>'-Dibenzyl-2,2'-[(1,3,4-oxadiazole-2,5-diyl)bis(<i>o</i>-phenyleneoxy)]diacetamide
_journal_coeditor_code NG2497
_journal_issue 11
_journal_name_full 'Acta Crystallographica Section E'
_journal_page_first o2237
_journal_paper_doi 10.1107/S1600536808033904
_journal_volume 64
_journal_year 2008
_chemical_formula_iupac 'C32 H28 N4 O5'
_chemical_formula_moiety 'C32 H28 N4 O5'
_chemical_formula_sum 'C32 H28 N4 O5'
_chemical_formula_weight 548.58
_chemical_melting_point 462
_chemical_name_systematic N,N'-Dibenzyl-2,2'-[(1,3,4-oxadiazole-2,5-diyl)bis(o-phenyleneoxy)]diacetamide
_space_group_IT_number 15
_symmetry_cell_setting monoclinic
_symmetry_space_group_name_Hall '-C 2yc'
_symmetry_space_group_name_H-M 'C 1 2/c 1'
_atom_sites_solution_hydrogens geom
_atom_sites_solution_primary direct
_atom_sites_solution_secondary difmap
_audit_creation_method SHELXL-97
_cell_angle_alpha 90.00
_cell_angle_beta 90.611(5)
_cell_angle_gamma 90.00
_cell_formula_units_Z 4
_cell_length_a 17.0619(15)
_cell_length_b 15.2601(15)
_cell_length_c 10.6555(9)
_cell_measurement_reflns_used 3319
_cell_measurement_temperature 293(2)
_cell_measurement_theta_max 27.48
_cell_measurement_theta_min 2.39
_cell_volume 2774.2(4)
_computing_cell_refinement 'SAINT (Bruker, 2001)'
_computing_data_collection 'APEX2 (Bruker, 2001)'
_computing_data_reduction 'SAINT (Bruker, 2001)'
_computing_molecular_graphics 'SHELXTL (Sheldrick, 2008)'
_computing_publication_material 'SHELXTL (Sheldrick, 2008)'
_computing_structure_refinement 'SHELXL97 (Sheldrick, 2008)'
_computing_structure_solution 'SHELXS97 (Sheldrick, 2008)'
_diffrn_ambient_temperature 293(2)
_diffrn_measured_fraction_theta_full 0.997
_diffrn_measured_fraction_theta_max 0.999
_diffrn_measurement_device_type 'Bruker APEXII'
_diffrn_measurement_method '\f and \w'
_diffrn_radiation_monochromator graphite
_diffrn_radiation_source 'sealed tube'
_diffrn_radiation_type MoK\a
_diffrn_radiation_wavelength 0.71073
_diffrn_reflns_av_R_equivalents 0.0218
_diffrn_reflns_av_sigmaI/netI 0.0208
_diffrn_reflns_limit_h_max 20
_diffrn_reflns_limit_h_min -21
_diffrn_reflns_limit_k_max 19
_diffrn_reflns_limit_k_min -12
_diffrn_reflns_limit_l_max 12
_diffrn_reflns_limit_l_min -13
_diffrn_reflns_number 7913
_diffrn_reflns_theta_full 26.50
_diffrn_reflns_theta_max 26.50
_diffrn_reflns_theta_min 1.79
_diffrn_standards_decay_% 0
_diffrn_standards_interval_count 0
_diffrn_standards_interval_time 0
_diffrn_standards_number 0
_exptl_absorpt_coefficient_mu 0.090
_exptl_absorpt_correction_type none
_exptl_crystal_colour colourless
_exptl_crystal_density_diffrn 1.313
_exptl_crystal_density_method 'not measured'
_exptl_crystal_description block
_exptl_crystal_F_000 1152
_exptl_crystal_size_max 0.530
_exptl_crystal_size_mid 0.400
_exptl_crystal_size_min 0.300
_refine_diff_density_max 0.175
_refine_diff_density_min -0.126
_refine_ls_extinction_coef 0.0054(10)
_refine_ls_extinction_expression Fc^*^=kFc[1+0.001xFc^2^\l^3^/sin(2\q)]^-1/4^
_refine_ls_extinction_method 'SHELXL97 (Sheldrick, 2008)'
_refine_ls_goodness_of_fit_ref 1.168
_refine_ls_hydrogen_treatment constr
_refine_ls_matrix_type full
_refine_ls_number_parameters 187
_refine_ls_number_reflns 2880
_refine_ls_number_restraints 0
_refine_ls_restrained_S_all 1.168
_refine_ls_R_factor_all 0.0505
_refine_ls_R_factor_gt 0.0410
_refine_ls_shift/su_max 0.001
_refine_ls_shift/su_mean 0.000
_refine_ls_structure_factor_coef Fsqd
_refine_ls_weighting_details 'calc w=1/[\s^2^(Fo^2^)+(0.1P)^2^] where P=(Fo^2^+2Fc^2^)/3'
_refine_ls_weighting_scheme calc
_refine_ls_wR_factor_gt 0.1465
_refine_ls_wR_factor_ref 0.1579
_reflns_number_gt 2335
_reflns_number_total 2880
_reflns_threshold_expression I>2\s(I)
_cod_data_source_file ng2497.cif
_cod_data_source_block I
_cod_original_sg_symbol_Hall -C2yc
_cod_original_sg_symbol_H-M 'C 2/c'
_cod_database_code 2219948
_cod_database_fobs_code 2219948

loop_
_symmetry_equiv_pos_as_xyz
'x, y, z'
'-x, y, -z+1/2'
'x+1/2, y+1/2, z'
'-x+1/2, y+1/2, -z+1/2'
'-x, -y, -z'
'x, -y, z-1/2'
'-x+1/2, -y+1/2, -z'
'x+1/2, -y+1/2, z-1/2'

loop_
_atom_site_type_symbol
_atom_site_label
_atom_site_fract_x
_atom_site_fract_y
_atom_site_fract_z
_atom_site_U_iso_or_equiv
_atom_site_adp_type
_atom_site_calc_flag
_atom_site_refinement_flags
_atom_site_occupancy
O O1 0.5000 1.06829(8) 0.7500 0.0488(3) Uani d S 1
O O2 0.37163(7) 0.91715(7) 0.50427(11) 0.0724(4) Uani d . 1
O O3 0.32801(7) 0.70855(8) 0.38437(12) 0.0822(4) Uani d . 1
N N1 0.47305(7) 0.93150(7) 0.69949(10) 0.0494(3) Uani d . 1
N N2 0.41511(7) 0.75799(8) 0.52944(11) 0.0586(3) Uani d . 1
H H2A 0.4317 0.8025 0.5714 0.070 Uiso calc R 1
C C1 0.45891(7) 1.01308(8) 0.67330(11) 0.0443(3) Uani d . 1
C C2 0.40733(7) 1.05489(9) 0.58052(11) 0.0466(3) Uani d . 1
C C3 0.40137(9) 1.14557(10) 0.57514(13) 0.0580(4) Uani d . 1
H H3A 0.4307 1.1796 0.6308 0.070 Uiso calc R 1
C C4 0.35278(9) 1.18603(10) 0.48861(15) 0.0677(4) Uani d . 1
H H4A 0.3493 1.2468 0.4865 0.081 Uiso calc R 1
C C5 0.30953(9) 1.13641(11) 0.40562(15) 0.0650(4) Uani d . 1
H H5A 0.2772 1.1639 0.3469 0.078 Uiso calc R 1
C C6 0.31367(8) 1.04601(10) 0.40866(14) 0.0582(4) Uani d . 1
H H6A 0.2839 1.0127 0.3528 0.070 Uiso calc R 1
C C7 0.36253(7) 1.00528(9) 0.49553(11) 0.0496(3) Uani d . 1
C C8 0.32734(8) 0.86010(9) 0.42649(13) 0.0560(4) Uani d . 1
H H8A 0.3328 0.8770 0.3392 0.067 Uiso calc R 1
H H8B 0.2723 0.8633 0.4480 0.067 Uiso calc R 1
C C9 0.35711(8) 0.76851(9) 0.44569(13) 0.0558(4) Uani d . 1
C C10 0.45065(9) 0.67305(10) 0.55103(16) 0.0654(4) Uani d . 1
H H10A 0.5040 0.6820 0.5809 0.078 Uiso calc R 1
H H10B 0.4534 0.6424 0.4714 0.078 Uiso calc R 1
C C11 0.40855(7) 0.61462(8) 0.64410(12) 0.0508(3) Uani d . 1
C C12 0.41917(10) 0.52501(10) 0.63923(16) 0.0682(4) Uani d . 1
H H12A 0.4500 0.5013 0.5762 0.082 Uiso calc R 1
C C13 0.38524(10) 0.46989(11) 0.72545(16) 0.0738(5) Uani d . 1
H H13A 0.3937 0.4098 0.7209 0.089 Uiso calc R 1
C C14 0.33913(10) 0.50362(12) 0.81753(14) 0.0709(5) Uani d . 1
H H14A 0.3168 0.4668 0.8768 0.085 Uiso calc R 1
C C15 0.32603(11) 0.59234(12) 0.82183(15) 0.0785(5) Uani d . 1
H H15A 0.2937 0.6156 0.8832 0.094 Uiso calc R 1
C C16 0.36072(10) 0.64747(10) 0.73521(14) 0.0666(4) Uani d . 1
H H16A 0.3514 0.7075 0.7390 0.080 Uiso calc R 1

loop_
_atom_site_aniso_label
_atom_site_aniso_U_11
_atom_site_aniso_U_22
_atom_site_aniso_U_33
_atom_site_aniso_U_12
_atom_site_aniso_U_13
_atom_site_aniso_U_23
O1 0.0557(7) 0.0377(7) 0.0528(7) 0.000 -0.0038(6) 0.000
O2 0.0861(8) 0.0440(6) 0.0862(8) 0.0010(5) -0.0371(6) -0.0052(5)
O3 0.0976(9) 0.0571(8) 0.0913(8) -0.0035(6) -0.0217(7) -0.0175(6)
N1 0.0536(6) 0.0409(6) 0.0537(6) -0.0004(5) -0.0055(5) -0.0002(4)
N2 0.0599(7) 0.0475(7) 0.0682(8) -0.0027(5) -0.0049(6) 0.0025(5)
C1 0.0460(6) 0.0409(7) 0.0461(7) -0.0030(5) 0.0036(5) -0.0002(5)
C2 0.0466(7) 0.0435(7) 0.0496(7) -0.0019(5) 0.0049(5) 0.0055(5)
C3 0.0656(8) 0.0450(8) 0.0632(9) -0.0054(6) -0.0017(7) 0.0075(6)
C4 0.0776(10) 0.0459(8) 0.0794(11) 0.0010(7) -0.0042(8) 0.0185(7)
C5 0.0630(9) 0.0619(10) 0.0699(9) 0.0028(7) -0.0057(7) 0.0227(7)
C6 0.0556(8) 0.0609(9) 0.0581(8) -0.0002(6) -0.0055(6) 0.0075(6)
C7 0.0506(7) 0.0446(7) 0.0536(7) -0.0002(6) 0.0006(6) 0.0047(5)
C8 0.0567(7) 0.0526(9) 0.0584(8) -0.0057(6) -0.0091(6) -0.0043(6)
C9 0.0578(8) 0.0503(8) 0.0593(8) -0.0043(6) 0.0004(6) -0.0044(6)
C10 0.0572(8) 0.0597(10) 0.0794(10) 0.0068(7) 0.0053(7) 0.0083(7)
C11 0.0485(7) 0.0522(8) 0.0516(7) 0.0032(6) -0.0073(5) -0.0003(5)
C12 0.0724(10) 0.0589(9) 0.0734(10) 0.0188(7) 0.0086(8) 0.0065(7)
C13 0.0816(11) 0.0548(9) 0.0850(12) 0.0083(8) -0.0040(9) 0.0156(8)
C14 0.0796(10) 0.0749(11) 0.0581(9) -0.0146(9) -0.0069(8) 0.0125(7)
C15 0.0893(12) 0.0861(13) 0.0603(10) -0.0136(10) 0.0152(9) -0.0130(8)
C16 0.0819(10) 0.0534(8) 0.0644(9) -0.0039(7) 0.0056(7) -0.0143(7)

loop_
_atom_type_symbol
_atom_type_description
_atom_type_scat_dispersion_real
_atom_type_scat_dispersion_imag
_atom_type_scat_source
C C 0.0033 0.0016 'International Tables Vol C Tables 4.2.6.8 and 6.1.1.4'
H H 0.0000 0.0000 'International Tables Vol C Tables 4.2.6.8 and 6.1.1.4'
N N 0.0061 0.0033 'International Tables Vol C Tables 4.2.6.8 and 6.1.1.4'
O O 0.0106 0.0060 'International Tables Vol C Tables 4.2.6.8 and 6.1.1.4'

loop_
_geom_angle_atom_site_label_1
_geom_angle_atom_site_label_2
_geom_angle_atom_site_label_3
_geom_angle_site_symmetry_3
_geom_angle
C1 O1 C1 2_656 103.62(13)
C7 O2 C8 . 120.64(11)
C1 N1 N1 2_656 106.43(7)
C9 N2 C10 . 121.32(13)
C9 N2 H2A . 119.3
C10 N2 H2A . 119.3
N1 C1 O1 . 111.76(11)
N1 C1 C2 . 132.28(12)
O1 C1 C2 . 115.95(11)
C3 C2 C7 . 118.20(12)
C3 C2 C1 . 120.38(12)
C7 C2 C1 . 121.42(12)
C4 C3 C2 . 121.12(14)
C4 C3 H3A . 119.4
C2 C3 H3A . 119.4
C5 C4 C3 . 119.91(15)
C5 C4 H4A . 120.0
C3 C4 H4A . 120.0
C4 C5 C6 . 120.56(14)
C4 C5 H5A . 119.7
C6 C5 H5A . 119.7
C5 C6 C7 . 119.57(14)
C5 C6 H6A . 120.2
C7 C6 H6A . 120.2
O2 C7 C6 . 123.90(12)
O2 C7 C2 . 115.47(11)
C6 C7 C2 . 120.63(13)
O2 C8 C9 . 108.39(12)
O2 C8 H8A . 110.0
C9 C8 H8A . 110.0
O2 C8 H8B . 110.0
C9 C8 H8B . 110.0
H8A C8 H8B . 108.4
O3 C9 N2 . 124.01(14)
O3 C9 C8 . 119.20(14)
N2 C9 C8 . 116.78(12)
N2 C10 C11 . 115.39(11)
N2 C10 H10A . 108.4
C11 C10 H10A . 108.4
N2 C10 H10B . 108.4
C11 C10 H10B . 108.4
H10A C10 H10B . 107.5
C16 C11 C12 . 117.94(13)
C16 C11 C10 . 122.48(13)
C12 C11 C10 . 119.57(12)
C13 C12 C11 . 121.56(14)
C13 C12 H12A . 119.2
C11 C12 H12A . 119.2
C14 C13 C12 . 119.91(16)
C14 C13 H13A . 120.0
C12 C13 H13A . 120.0
C13 C14 C15 . 119.41(14)
C13 C14 H14A . 120.3
C15 C14 H14A . 120.3
C14 C15 C16 . 120.36(15)
C14 C15 H15A . 119.8
C16 C15 H15A . 119.8
C11 C16 C15 . 120.77(15)
C11 C16 H16A . 119.6
C15 C16 H16A . 119.6

loop_
_geom_bond_atom_site_label_1
_geom_bond_atom_site_label_2
_geom_bond_site_symmetry_2
_geom_bond_distance
O1 C1 . 1.3627(14)
O1 C1 2_656 1.3627(14)
O2 C7 . 1.3570(16)
O2 C8 . 1.4151(16)
O3 C9 . 1.2262(17)
N1 C1 . 1.2979(16)
N1 N1 2_656 1.408(2)
N2 C9 . 1.3352(19)
N2 C10 . 1.4484(19)
N2 H2A . 0.8600
C1 C2 . 1.4630(16)
C2 C3 . 1.389(2)
C2 C7 . 1.4009(17)
C3 C4 . 1.379(2)
C3 H3A . 0.9300
C4 C5 . 1.373(2)
C4 H4A . 0.9300
C5 C6 . 1.382(2)
C5 H5A . 0.9300
C6 C7 . 1.3863(18)
C6 H6A . 0.9300
C8 C9 . 1.500(2)
C8 H8A . 0.9700
C8 H8B . 0.9700
C10 C11 . 1.5197(19)
C10 H10A . 0.9700
C10 H10B . 0.9700
C11 C16 . 1.3699(19)
C11 C12 . 1.3805(19)
C12 C13 . 1.378(2)
C12 H12A . 0.9300
C13 C14 . 1.365(2)
C13 H13A . 0.9300
C14 C15 . 1.373(2)
C14 H14A . 0.9300
C15 C16 . 1.386(2)
C15 H15A . 0.9300
C16 H16A . 0.9300

loop_
_geom_hbond_atom_site_label_D
_geom_hbond_atom_site_label_H
_geom_hbond_atom_site_label_A
_geom_hbond_distance_DH
_geom_hbond_distance_HA
_geom_hbond_distance_DA
_geom_hbond_angle_DHA
N2 H2A O2 0.86 2.15 2.5523(16) 109
N2 H2A N1 0.86 2.49 3.3524(17) 177
